data_4076953
loop_
_publ_author_name
'Rickard, Clifton E. F.'
'Roper, Warren R.'
'Williamson, Alex'
'Wright, L. James'

_publ_section_title
;
 Tethered Boryl and Base-Stabilized Borylene Osmium Complexes from the
 Reaction of Os(BCl2)Cl(CO)(PPh3)2with 2-Aminopyridine
;
_journal_issue 22
_journal_name_full Organometallics
_journal_page_first 4862
_journal_paper_doi 10.1021/om0203431
_journal_volume 21
_journal_year 2002
_chemical_formula_moiety 'C44 H40 B Cl N2 O2 Os P2, C H2 Cl2'
_chemical_formula_sum 'C45 H42 B Cl3 N2 O2 Os P2'
_chemical_formula_weight 1012.11
_chemical_name_systematic
; 
 ? 
;
_space_group_IT_number 2
_symmetry_cell_setting triclinic
_symmetry_space_group_name_Hall '-P 1'
_symmetry_space_group_name_H-M 'P -1'
_atom_sites_solution_hydrogens geom
_atom_sites_solution_primary direct
_atom_sites_solution_secondary difmap
_audit_creation_method SHELXL-97
_cell_angle_alpha 97.1240(10)
_cell_angle_beta 93.2370(10)
_cell_angle_gamma 98.3810(10)
_cell_formula_units_Z 2
_cell_length_a 10.46450(10)
_cell_length_b 12.07320(10)
_cell_length_c 17.3518(2)
_cell_measurement_reflns_used 7958
_cell_measurement_temperature 203(2)
_cell_measurement_theta_max 25
_cell_measurement_theta_min 2
_cell_volume 2145.86(4)
_computing_cell_refinement 'Siemens SMART'
_computing_data_collection 'Siemens SMART (Siemens, 1995)'
_computing_data_reduction 'Siemens SAINT  (Siemens, 1995)'
_computing_molecular_graphics 'Siemens SHELXTL (Siemens, 1994)'
_computing_publication_material SHELXL-97
_computing_structure_refinement 'SHELXL-97 Sheldrick, (1997)'
_computing_structure_solution 'SHELXS Sheldrick, (1990)'
_diffrn_ambient_temperature 203(2)
_diffrn_measured_fraction_theta_full 0.938
_diffrn_measured_fraction_theta_max 0.938
_diffrn_measurement_device_type 'Siemens SMART'
_diffrn_measurement_method 'Area detector \w scans'
_diffrn_radiation_monochromator graphite
_diffrn_radiation_source 'fine-focus sealed tube'
_diffrn_radiation_type MoK\a
_diffrn_radiation_wavelength 0.71073
_diffrn_reflns_av_R_equivalents 0.0374
_diffrn_reflns_av_sigmaI/netI 0.0554
_diffrn_reflns_limit_h_max 13
_diffrn_reflns_limit_h_min -13
_diffrn_reflns_limit_k_max 15
_diffrn_reflns_limit_k_min -15
_diffrn_reflns_limit_l_max 22
_diffrn_reflns_limit_l_min 0
_diffrn_reflns_number 20337
_diffrn_reflns_theta_full 27.52
_diffrn_reflns_theta_max 27.52
_diffrn_reflns_theta_min 1.19
_diffrn_standards_decay_% '< 2'
_exptl_absorpt_coefficient_mu 3.272
_exptl_absorpt_correction_T_max 0.9082
_exptl_absorpt_correction_T_min 0.3938
_exptl_absorpt_correction_type multi-scan
_exptl_absorpt_process_details 'Blessing, 1995'
_exptl_crystal_colour Yellow
_exptl_crystal_density_diffrn 1.566
_exptl_crystal_density_method 'not measured'
_exptl_crystal_description Tablet
_exptl_crystal_F_000 1008
_exptl_crystal_size_max 0.35
_exptl_crystal_size_mid 0.22
_exptl_crystal_size_min 0.03
_refine_diff_density_max 1.550
_refine_diff_density_min -1.072
_refine_diff_density_rms 0.111
_refine_ls_extinction_method none
_refine_ls_goodness_of_fit_ref 1.052
_refine_ls_hydrogen_treatment mixed
_refine_ls_matrix_type full
_refine_ls_number_parameters 506
_refine_ls_number_reflns 9271
_refine_ls_number_restraints 0
_refine_ls_restrained_S_all 1.052
_refine_ls_R_factor_all 0.0426
_refine_ls_R_factor_gt 0.0325
_refine_ls_shift/su_max 0.015
_refine_ls_shift/su_mean 0.001
_refine_ls_structure_factor_coef Fsqd
_refine_ls_weighting_details 'calc w=1/[\s^2^(Fo^2^)+(0.0374P)^2^+0.2406P] where P=(Fo^2^+2Fc^2^)/3'
_refine_ls_weighting_scheme calc
_refine_ls_wR_factor_gt 0.0722
_refine_ls_wR_factor_ref 0.0834
_reflns_number_gt 8046
_reflns_number_total 9271
_reflns_threshold_expression >2sigma(I)
_cod_data_source_file om0203431.cif
_cod_data_source_block '[2]'
_cod_depositor_comments
;
The following automatic conversions were performed:
'_atom_site_symetry_multiplicity' tag replaced with
'_atom_site_symmetry_multiplicity'.

Automatic conversion script
Id: cif_correct_tags 1440 2010-10-19 06:21:57Z saulius 

The following automatic conversions were performed:

'_symmetry_cell_setting' value 'Triclinic' changed to 'triclinic'
according to /home/saulius/struct/CIF-dictionaries/cif_core.dic
dictionary named 'cif_core.dic' version 2.4.1 from
2010-06-29.

'_exptl_absorpt_correction_type' value 'Multi-scan'
changed to 'multi-scan' according to
/home/saulius/struct/CIF-dictionaries/cif_core.dic dictionary named
'cif_core.dic' version 2.4.1 from 2010-06-29.

Automatic conversion script
Id: cif_fix_values 1715 2011-07-08 13:25:40Z adriana 
;
_cod_database_code 4076953

loop_
_symmetry_equiv_pos_as_xyz
'x, y, z'
'-x, -y, -z'

loop_
_atom_site_label
_atom_site_type_symbol
_atom_site_fract_x
_atom_site_fract_y
_atom_site_fract_z
_atom_site_U_iso_or_equiv
_atom_site_adp_type
_atom_site_occupancy
_atom_site_symmetry_multiplicity
_atom_site_calc_flag
_atom_site_refinement_flags
Os Os 0.105327(15) 0.118066(12) 0.218157(9) 0.02539(6) Uani 1 1 d .
P1 P 0.14032(10) 0.30358(8) 0.18250(6) 0.0277(2) Uani 1 1 d .
P2 P 0.07600(10) -0.06999(8) 0.25055(6) 0.0275(2) Uani 1 1 d .
Cl1 Cl -0.07288(10) 0.05777(9) 0.10759(6) 0.0373(2) Uani 1 1 d .
B B 0.2836(5) 0.1514(4) 0.2809(3) 0.0362(11) Uani 1 1 d .
N1 N 0.2301(3) 0.0699(3) 0.1335(2) 0.0354(8) Uani 1 1 d .
H1A H 0.1994 0.0424 0.0863 0.042 Uiso 1 1 calc R
N2 N 0.3911(4) 0.1238(3) 0.2302(3) 0.0459(10) Uani 1 1 d .
O1 O -0.0438(4) 0.1999(3) 0.35111(19) 0.0557(10) Uani 1 1 d .
O2 O 0.3367(4) 0.1900(3) 0.3545(2) 0.0527(9) Uani 1 1 d .
C1 C 0.0116(4) 0.1672(4) 0.3010(3) 0.0355(10) Uani 1 1 d .
C2 C 0.3539(5) 0.0817(4) 0.1528(3) 0.0465(12) Uani 1 1 d .
C3 C 0.4535(7) 0.0546(6) 0.1026(5) 0.079(2) Uani 1 1 d .
H3A H 0.4315 0.0247 0.0501 0.095 Uiso 1 1 calc R
C4 C 0.5777(8) 0.0725(7) 0.1312(7) 0.104(3) Uani 1 1 d .
H4A H 0.6422 0.0553 0.0981 0.125 Uiso 1 1 calc R
C5 C 0.6138(6) 0.1169(6) 0.2109(6) 0.097(3) Uani 1 1 d .
H5A H 0.7011 0.1295 0.2303 0.116 Uiso 1 1 calc R
C6 C 0.5198(5) 0.1404(5) 0.2578(5) 0.0704(18) Uani 1 1 d .
H6A H 0.5426 0.1688 0.3105 0.084 Uiso 1 1 calc R
C7 C 0.2625(6) 0.2207(5) 0.4185(3) 0.0642(16) Uani 1 1 d .
H7A H 0.1973 0.1567 0.4259 0.077 Uiso 1 1 calc R
H7B H 0.2179 0.2839 0.4083 0.077 Uiso 1 1 calc R
C8 C 0.3552(8) 0.2545(6) 0.4908(4) 0.096(3) Uani 1 1 d .
H8A H 0.3063 0.2661 0.5362 0.144 Uiso 1 1 calc R
H8B H 0.4119 0.3239 0.4857 0.144 Uiso 1 1 calc R
H8C H 0.4067 0.1950 0.4967 0.144 Uiso 1 1 calc R
C11 C -0.0014(4) 0.3654(3) 0.1522(2) 0.0291(8) Uani 1 1 d .
C12 C -0.1239(4) 0.3263(4) 0.1747(3) 0.0380(10) Uani 1 1 d .
H12A H -0.1361 0.2632 0.2017 0.046 Uiso 1 1 calc R
C13 C -0.2274(5) 0.3805(4) 0.1571(3) 0.0469(12) Uani 1 1 d .
H13A H -0.3099 0.3542 0.1724 0.056 Uiso 1 1 calc R
C14 C -0.2102(5) 0.4738(4) 0.1170(3) 0.0455(12) Uani 1 1 d .
H14A H -0.2809 0.5106 0.1056 0.055 Uiso 1 1 calc R
C15 C -0.0893(5) 0.5125(4) 0.0940(3) 0.0429(11) Uani 1 1 d .
H15A H -0.0775 0.5752 0.0667 0.052 Uiso 1 1 calc R
C16 C 0.0139(5) 0.4585(3) 0.1115(2) 0.0365(10) Uani 1 1 d .
H16A H 0.0960 0.4849 0.0956 0.044 Uiso 1 1 calc R
C21 C 0.2381(4) 0.3134(3) 0.0978(2) 0.0307(9) Uani 1 1 d .
C22 C 0.3591(4) 0.3767(4) 0.0982(3) 0.0432(11) Uani 1 1 d .
H22A H 0.3948 0.4252 0.1433 0.052 Uiso 1 1 calc R
C23 C 0.4286(5) 0.3690(4) 0.0318(3) 0.0526(13) Uani 1 1 d .
H23A H 0.5113 0.4120 0.0328 0.063 Uiso 1 1 calc R
C24 C 0.3773(5) 0.2986(4) -0.0355(3) 0.0503(12) Uani 1 1 d .
H24A H 0.4257 0.2920 -0.0794 0.060 Uiso 1 1 calc R
C25 C 0.2541(5) 0.2384(4) -0.0373(3) 0.0447(11) Uani 1 1 d .
H25A H 0.2169 0.1930 -0.0834 0.054 Uiso 1 1 calc R
C26 C 0.1850(4) 0.2447(4) 0.0290(2) 0.0382(10) Uani 1 1 d .
H26A H 0.1018 0.2025 0.0276 0.046 Uiso 1 1 calc R
C31 C 0.2196(4) 0.4161(3) 0.2595(2) 0.0352(10) Uani 1 1 d .
C32 C 0.3488(5) 0.4204(4) 0.2871(3) 0.0469(12) Uani 1 1 d .
H32A H 0.3970 0.3659 0.2656 0.056 Uiso 1 1 calc R
C33 C 0.4070(6) 0.5052(4) 0.3463(3) 0.0609(16) Uani 1 1 d .
H33A H 0.4942 0.5077 0.3636 0.073 Uiso 1 1 calc R
C34 C 0.3380(7) 0.5845(5) 0.3792(3) 0.0648(17) Uani 1 1 d .
H34A H 0.3778 0.6418 0.4185 0.078 Uiso 1 1 calc R
C35 C 0.2095(6) 0.5797(4) 0.3543(3) 0.0556(14) Uani 1 1 d .
H35A H 0.1613 0.6329 0.3776 0.067 Uiso 1 1 calc R
C36 C 0.1503(5) 0.4963(4) 0.2947(2) 0.0423(11) Uani 1 1 d .
H36A H 0.0628 0.4943 0.2781 0.051 Uiso 1 1 calc R
C41 C -0.0898(4) -0.1426(4) 0.2531(2) 0.0347(9) Uani 1 1 d .
C42 C -0.1147(5) -0.2598(4) 0.2546(3) 0.0481(12) Uani 1 1 d .
H42A H -0.0468 -0.3026 0.2491 0.058 Uiso 1 1 calc R
C43 C -0.2388(6) -0.3130(5) 0.2639(3) 0.0572(14) Uani 1 1 d .
H43A H -0.2540 -0.3915 0.2650 0.069 Uiso 1 1 calc R
C44 C -0.3395(6) -0.2517(5) 0.2715(3) 0.0619(15) Uani 1 1 d .
H44A H -0.4231 -0.2882 0.2780 0.074 Uiso 1 1 calc R
C45 C -0.3175(6) -0.1370(5) 0.2697(4) 0.0746(19) Uani 1 1 d .
H45A H -0.3860 -0.0949 0.2754 0.089 Uiso 1 1 calc R
C46 C -0.1925(5) -0.0828(4) 0.2595(3) 0.0555(14) Uani 1 1 d .
H46A H -0.1787 -0.0047 0.2569 0.067 Uiso 1 1 calc R
C51 C 0.1458(5) -0.0842(3) 0.3485(2) 0.0366(10) Uani 1 1 d .
C52 C 0.2799(5) -0.0690(4) 0.3636(3) 0.0475(12) Uani 1 1 d .
H52A H 0.3338 -0.0525 0.3236 0.057 Uiso 1 1 calc R
C53 C 0.3351(7) -0.0779(5) 0.4373(3) 0.0674(18) Uani 1 1 d .
H53A H 0.4255 -0.0690 0.4470 0.081 Uiso 1 1 calc R
C54 C 0.2542(9) -0.1001(6) 0.4962(3) 0.086(2) Uani 1 1 d .
H54A H 0.2900 -0.1070 0.5459 0.103 Uiso 1 1 calc R
C55 C 0.1227(9) -0.1120(6) 0.4821(3) 0.080(2) Uani 1 1 d .
H55A H 0.0693 -0.1250 0.5229 0.096 Uiso 1 1 calc R
C56 C 0.0668(6) -0.1051(4) 0.4090(3) 0.0544(14) Uani 1 1 d .
H56A H -0.0238 -0.1145 0.4000 0.065 Uiso 1 1 calc R
C61 C 0.1479(4) -0.1702(3) 0.1845(2) 0.0302(9) Uani 1 1 d .
C62 C 0.1160(4) -0.1752(3) 0.1047(2) 0.0344(9) Uani 1 1 d .
H62A H 0.0557 -0.1315 0.0872 0.041 Uiso 1 1 calc R
C63 C 0.1727(5) -0.2441(4) 0.0509(3) 0.0437(11) Uani 1 1 d .
H63A H 0.1514 -0.2459 -0.0027 0.052 Uiso 1 1 calc R
C64 C 0.2608(5) -0.3104(4) 0.0757(3) 0.0440(11) Uani 1 1 d .
H64A H 0.2997 -0.3563 0.0391 0.053 Uiso 1 1 calc R
C65 C 0.2909(5) -0.3084(4) 0.1546(3) 0.0447(11) Uani 1 1 d .
H65A H 0.3493 -0.3540 0.1717 0.054 Uiso 1 1 calc R
C66 C 0.2346(4) -0.2389(4) 0.2087(3) 0.0378(10) Uani 1 1 d .
H66A H 0.2553 -0.2383 0.2622 0.045 Uiso 1 1 calc R
Cl2 Cl -0.3004(3) 0.3681(2) 0.3891(2) 0.1535(12) Uani 1 1 d .
Cl3 Cl -0.1173(3) 0.5683(2) 0.43897(19) 0.1432(10) Uani 1 1 d .
C70 C -0.1447(9) 0.4241(7) 0.4220(6) 0.114(3) Uani 1 1 d .
H70A H -0.0865 0.3988 0.3835 0.137 Uiso 1 1 calc R
H70B H -0.1232 0.3945 0.4704 0.137 Uiso 1 1 calc R

loop_
_atom_site_aniso_label
_atom_site_aniso_U_11
_atom_site_aniso_U_22
_atom_site_aniso_U_33
_atom_site_aniso_U_23
_atom_site_aniso_U_13
_atom_site_aniso_U_12
Os 0.02506(9) 0.02544(9) 0.02691(8) 0.00740(6) 0.00228(6) 0.00456(6)
P1 0.0263(5) 0.0268(5) 0.0302(5) 0.0083(4) -0.0007(4) 0.0020(4)
P2 0.0315(6) 0.0263(5) 0.0259(5) 0.0070(4) 0.0031(4) 0.0054(4)
Cl1 0.0336(6) 0.0377(5) 0.0399(5) 0.0074(4) -0.0012(4) 0.0031(4)
B 0.038(3) 0.026(2) 0.043(3) 0.008(2) -0.003(2) 0.002(2)
N1 0.033(2) 0.0350(19) 0.040(2) 0.0079(15) 0.0084(16) 0.0046(15)
N2 0.031(2) 0.036(2) 0.073(3) 0.022(2) -0.0008(19) 0.0040(16)
O1 0.073(3) 0.061(2) 0.0435(19) 0.0140(16) 0.0261(18) 0.030(2)
O2 0.056(2) 0.0462(19) 0.054(2) 0.0081(16) -0.0168(17) 0.0074(17)
C1 0.034(2) 0.035(2) 0.043(2) 0.0168(19) -0.0015(19) 0.0139(19)
C2 0.041(3) 0.037(2) 0.068(3) 0.019(2) 0.022(2) 0.011(2)
C3 0.062(4) 0.081(4) 0.106(5) 0.026(4) 0.047(4) 0.029(4)
C4 0.059(5) 0.103(6) 0.174(9) 0.056(6) 0.059(6) 0.039(4)
C5 0.032(4) 0.082(5) 0.188(10) 0.064(6) 0.013(5) 0.011(3)
C6 0.027(3) 0.063(4) 0.128(6) 0.043(4) -0.004(3) 0.005(2)
C7 0.090(5) 0.054(3) 0.046(3) 0.001(2) -0.017(3) 0.016(3)
C8 0.117(6) 0.106(6) 0.059(4) -0.015(4) -0.043(4) 0.040(5)
C11 0.030(2) 0.028(2) 0.0288(19) 0.0033(16) -0.0032(16) 0.0055(16)
C12 0.035(2) 0.037(2) 0.044(2) 0.0112(19) 0.0000(19) 0.0086(19)
C13 0.035(3) 0.048(3) 0.060(3) 0.009(2) 0.003(2) 0.012(2)
C14 0.051(3) 0.038(2) 0.048(3) 0.000(2) -0.014(2) 0.021(2)
C15 0.055(3) 0.032(2) 0.042(3) 0.0069(19) -0.011(2) 0.012(2)
C16 0.040(3) 0.033(2) 0.037(2) 0.0099(18) -0.0020(19) 0.0048(19)
C21 0.027(2) 0.031(2) 0.037(2) 0.0129(17) 0.0036(17) 0.0052(16)
C22 0.036(3) 0.040(2) 0.052(3) 0.008(2) 0.005(2) -0.001(2)
C23 0.038(3) 0.057(3) 0.062(3) 0.014(3) 0.015(2) -0.006(2)
C24 0.043(3) 0.064(3) 0.050(3) 0.021(2) 0.018(2) 0.011(2)
C25 0.045(3) 0.054(3) 0.035(2) 0.012(2) 0.005(2) 0.004(2)
C26 0.031(2) 0.048(3) 0.036(2) 0.014(2) 0.0005(18) -0.002(2)
C31 0.043(3) 0.029(2) 0.032(2) 0.0109(17) -0.0066(18) -0.0015(18)
C32 0.046(3) 0.037(2) 0.055(3) 0.011(2) -0.012(2) 0.000(2)
C33 0.060(4) 0.047(3) 0.067(4) 0.013(3) -0.029(3) -0.009(3)
C34 0.091(5) 0.044(3) 0.051(3) 0.002(2) -0.024(3) -0.007(3)
C35 0.083(4) 0.038(3) 0.042(3) 0.001(2) -0.004(3) 0.002(3)
C36 0.054(3) 0.037(2) 0.033(2) 0.0056(19) -0.005(2) 0.002(2)
C41 0.039(3) 0.036(2) 0.029(2) 0.0105(17) 0.0069(18) -0.0001(19)
C42 0.053(3) 0.036(2) 0.054(3) 0.005(2) 0.013(2) 0.000(2)
C43 0.065(4) 0.043(3) 0.059(3) 0.010(2) 0.012(3) -0.012(3)
C44 0.047(3) 0.070(4) 0.065(4) 0.022(3) 0.011(3) -0.015(3)
C45 0.037(3) 0.072(4) 0.123(6) 0.043(4) 0.024(3) 0.007(3)
C46 0.039(3) 0.047(3) 0.086(4) 0.028(3) 0.018(3) 0.005(2)
C51 0.055(3) 0.027(2) 0.029(2) 0.0040(16) -0.0028(19) 0.0140(19)
C52 0.063(3) 0.036(2) 0.044(3) 0.007(2) -0.015(2) 0.013(2)
C53 0.090(5) 0.048(3) 0.060(4) 0.006(3) -0.037(3) 0.016(3)
C54 0.143(7) 0.075(4) 0.039(3) 0.014(3) -0.032(4) 0.027(5)
C55 0.132(7) 0.083(5) 0.030(3) 0.015(3) 0.008(3) 0.024(4)
C56 0.081(4) 0.055(3) 0.031(2) 0.011(2) 0.011(2) 0.018(3)
C61 0.032(2) 0.0248(19) 0.034(2) 0.0055(16) 0.0057(17) 0.0015(16)
C62 0.034(2) 0.033(2) 0.035(2) 0.0026(17) -0.0029(18) 0.0057(18)
C63 0.047(3) 0.048(3) 0.032(2) -0.007(2) -0.002(2) 0.005(2)
C64 0.039(3) 0.041(3) 0.049(3) -0.007(2) 0.008(2) 0.007(2)
C65 0.045(3) 0.039(2) 0.052(3) 0.001(2) 0.001(2) 0.016(2)
C66 0.044(3) 0.035(2) 0.036(2) 0.0078(18) 0.0011(19) 0.013(2)
Cl2 0.110(2) 0.141(2) 0.199(3) -0.004(2) -0.039(2) 0.0252(18)
Cl3 0.146(2) 0.0910(16) 0.192(3) -0.0004(16) -0.011(2) 0.0432(16)
C70 0.111(7) 0.082(5) 0.144(8) -0.007(5) 0.009(6) 0.015(5)

loop_
_atom_type_symbol
_atom_type_description
_atom_type_scat_dispersion_real
_atom_type_scat_dispersion_imag
_atom_type_scat_source
C C 0.0033 0.0016 'International Tables Vol C Tables 4.2.6.8 and 6.1.1.4'
H H 0.0000 0.0000 'International Tables Vol C Tables 4.2.6.8 and 6.1.1.4'
B B 0.0013 0.0007 'International Tables Vol C Tables 4.2.6.8 and 6.1.1.4'
N N 0.0061 0.0033 'International Tables Vol C Tables 4.2.6.8 and 6.1.1.4'
O O 0.0106 0.0060 'International Tables Vol C Tables 4.2.6.8 and 6.1.1.4'
P P 0.1023 0.0942 'International Tables Vol C Tables 4.2.6.8 and 6.1.1.4'
Cl Cl 0.1484 0.1585 'International Tables Vol C Tables 4.2.6.8 and 6.1.1.4'
Os Os -1.2165 7.6030 'International Tables Vol C Tables 4.2.6.8 and 6.1.1.4'

loop_
_geom_angle_atom_site_label_1
_geom_angle_atom_site_label_2
_geom_angle_atom_site_label_3
_geom_angle
C1 Os B 95.5(2)
C1 Os N1 173.39(16)
B Os N1 77.90(18)
C1 Os P1 90.63(13)
B Os P1 89.41(13)
N1 Os P1 88.55(10)
C1 Os P2 91.50(13)
B Os P2 90.00(13)
N1 Os P2 89.30(10)
P1 Os P2 177.84(4)
C1 Os Cl1 101.92(13)
B Os Cl1 162.55(15)
N1 Os Cl1 84.65(11)
P1 Os Cl1 90.26(3)
P2 Os Cl1 89.69(3)
C11 P1 C21 101.77(18)
C11 P1 C31 100.47(19)
C21 P1 C31 106.2(2)
C11 P1 Os 118.15(14)
C21 P1 Os 112.71(13)
C31 P1 Os 115.75(13)
C61 P2 C41 102.70(19)
C61 P2 C51 104.30(19)
C41 P2 C51 100.9(2)
C61 P2 Os 114.06(13)
C41 P2 Os 118.16(14)
C51 P2 Os 114.81(14)
O2 B N2 108.4(4)
O2 B Os 140.2(4)
N2 B Os 111.4(3)
C2 N1 Os 119.1(3)
C6 N2 C2 120.9(5)
C6 N2 B 122.8(5)
C2 N2 B 116.3(4)
B O2 C7 123.7(4)
O1 C1 Os 178.2(4)
N1 C2 N2 115.3(4)
N1 C2 C3 126.8(6)
N2 C2 C3 117.9(5)
C4 C3 C2 119.7(8)
C3 C4 C5 121.3(7)
C6 C5 C4 118.7(7)
C5 C6 N2 121.5(7)
O2 C7 C8 107.8(6)
C12 C11 C16 118.9(4)
C12 C11 P1 120.8(3)
C16 C11 P1 120.1(3)
C13 C12 C11 119.9(4)
C12 C13 C14 120.4(5)
C15 C14 C13 120.0(4)
C16 C15 C14 119.6(4)
C15 C16 C11 121.1(4)
C22 C21 C26 118.8(4)
C22 C21 P1 125.7(3)
C26 C21 P1 115.4(3)
C21 C22 C23 120.2(4)
C24 C23 C22 120.9(5)
C25 C24 C23 119.3(5)
C24 C25 C26 120.1(5)
C25 C26 C21 120.8(4)
C36 C31 C32 117.8(4)
C36 C31 P1 120.8(3)
C32 C31 P1 121.3(3)
C33 C32 C31 120.7(5)
C34 C33 C32 120.6(5)
C33 C34 C35 119.5(5)
C34 C35 C36 120.5(5)
C31 C36 C35 120.8(5)
C46 C41 C42 118.0(4)
C46 C41 P2 121.0(3)
C42 C41 P2 120.8(4)
C43 C42 C41 120.7(5)
C44 C43 C42 120.5(5)
C45 C44 C43 119.9(5)
C44 C45 C46 120.0(6)
C41 C46 C45 121.0(5)
C56 C51 C52 119.1(4)
C56 C51 P2 121.3(4)
C52 C51 P2 119.6(4)
C51 C52 C53 120.7(6)
C54 C53 C52 119.0(6)
C55 C54 C53 120.4(5)
C54 C55 C56 121.2(6)
C55 C56 C51 119.6(6)
C66 C61 C62 118.4(4)
C66 C61 P2 124.2(3)
C62 C61 P2 117.4(3)
C63 C62 C61 120.6(4)
C62 C63 C64 120.4(4)
C65 C64 C63 119.6(4)
C64 C65 C66 120.1(4)
C65 C66 C61 120.8(4)
Cl2 C70 Cl3 114.0(5)

loop_
_geom_bond_atom_site_label_1
_geom_bond_atom_site_label_2
_geom_bond_distance
Os C1 1.870(5)
Os B 2.066(5)
Os N1 2.104(3)
Os P1 2.3798(10)
Os P2 2.3870(10)
Os Cl1 2.5578(10)
P1 C11 1.834(4)
P1 C21 1.844(4)
P1 C31 1.848(4)
P2 C61 1.834(4)
P2 C41 1.831(4)
P2 C51 1.850(4)
B O2 1.361(6)
B N2 1.516(7)
N1 C2 1.302(6)
N2 C6 1.382(6)
N2 C2 1.388(7)
O1 C1 1.135(5)
O2 C7 1.434(7)
C2 C3 1.444(7)
C3 C4 1.341(11)
C4 C5 1.429(11)
C5 C6 1.351(10)
C7 C8 1.516(7)
C11 C12 1.393(6)
C11 C16 1.396(6)
C12 C13 1.384(6)
C13 C14 1.390(7)
C14 C15 1.382(7)
C15 C16 1.378(6)
C21 C22 1.379(6)
C21 C26 1.402(6)
C22 C23 1.398(7)
C23 C24 1.388(7)
C24 C25 1.381(7)
C25 C26 1.394(6)
C31 C36 1.395(6)
C31 C32 1.399(6)
C32 C33 1.401(7)
C33 C34 1.370(8)
C34 C35 1.379(8)
C35 C36 1.398(6)
C41 C46 1.382(7)
C41 C42 1.405(6)
C42 C43 1.390(7)
C43 C44 1.376(8)
C44 C45 1.375(8)
C45 C46 1.406(7)
C51 C56 1.396(7)
C51 C52 1.394(7)
C52 C53 1.397(7)
C53 C54 1.389(10)
C54 C55 1.366(10)
C55 C56 1.384(8)
C61 C66 1.397(6)
C61 C62 1.398(6)
C62 C63 1.389(6)
C63 C64 1.390(7)
C64 C65 1.383(7)
C65 C66 1.394(6)
Cl2 C70 1.707(9)
Cl3 C70 1.709(8)
